data_7150625
loop_
_publ_author_name
'Coeffard, Vincent'
'M\"uller-Bunz, Helge'
'Guiry, Patrick J.'

_publ_section_title
;
 The synthesis of new oxazoline-containing bifunctional catalysts and
 their application in the addition of diethylzinc to aldehydes
;
_journal_issue 8
_journal_name_full 'Organic &amp; Biomolecular Chemistry'
_journal_page_first 1723
_journal_page_last 1734
_journal_paper_doi 10.1039/b822580j
_journal_volume 7
_journal_year 2009
_chemical_absolute_configuration unk
_chemical_formula_moiety 'C18 H21 N3 O'
_chemical_formula_sum 'C18 H21 N3 O'
_chemical_formula_weight 295.38
_chemical_name_systematic
;
?
;
_space_group_IT_number 19
_symmetry_cell_setting orthorhombic
_symmetry_space_group_name_Hall 'P 2ac 2ab'
_symmetry_space_group_name_H-M 'P 21 21 21'
_atom_sites_solution_hydrogens geom
_atom_sites_solution_primary direct
_atom_sites_solution_secondary difmap
_audit_creation_method SHELXL-97
_cell_angle_alpha 90.00
_cell_angle_beta 90.00
_cell_angle_gamma 90.00
_cell_formula_units_Z 4
_cell_length_a 6.1265(4)
_cell_length_b 13.8082(9)
_cell_length_c 19.2305(13)
_cell_measurement_reflns_used 4842
_cell_measurement_temperature 293(2)
_cell_measurement_theta_max 26.91
_cell_measurement_theta_min 2.58
_cell_volume 1626.82(19)
_computing_cell_refinement 'Bruker SAINT'
_computing_data_collection 'Bruker SMART'
_computing_data_reduction 'Bruker SAINT'
_computing_molecular_graphics 'Bruker SHELXTL'
_computing_publication_material 'Bruker SHELXTL'
_computing_structure_refinement 'SHELXL-97 (Sheldrick, 1997)'
_computing_structure_solution 'SHELXS-97 (Sheldrick, 1990)'
_diffrn_ambient_temperature 293(2)
_diffrn_detector_area_resol_mean 8.366
_diffrn_measured_fraction_theta_full 0.992
_diffrn_measured_fraction_theta_max 0.992
_diffrn_measurement_device_type 'CCD area detector'
_diffrn_measurement_method '\f and \w scans'
_diffrn_radiation_monochromator graphite
_diffrn_radiation_source 'sealed tube'
_diffrn_radiation_type MoK\a
_diffrn_radiation_wavelength 0.71073
_diffrn_reflns_av_R_equivalents 0.0205
_diffrn_reflns_av_sigmaI/netI 0.0160
_diffrn_reflns_limit_h_max 7
_diffrn_reflns_limit_h_min -6
_diffrn_reflns_limit_k_max 8
_diffrn_reflns_limit_k_min -17
_diffrn_reflns_limit_l_max 24
_diffrn_reflns_limit_l_min -19
_diffrn_reflns_number 8732
_diffrn_reflns_theta_full 27.09
_diffrn_reflns_theta_max 27.09
_diffrn_reflns_theta_min 1.82
_exptl_absorpt_coefficient_mu 0.077
_exptl_absorpt_correction_T_max 0.9555
_exptl_absorpt_correction_T_min 0.8422
_exptl_absorpt_correction_type multi-scan
_exptl_absorpt_process_details
;
SADABS v.2.10 (Bruker,2003) was used for absorption correction.
R(int) for selected reflections was 0.118 before and 0.019 after
correction. The Ratio of minimum to maximum transmission is 0.881406.
The \l/2 correction factor is 0.0015
;
_exptl_crystal_colour colourless
_exptl_crystal_density_diffrn 1.206
_exptl_crystal_density_method 'not measured'
_exptl_crystal_description block
_exptl_crystal_F_000 632
_exptl_crystal_size_max 1.00
_exptl_crystal_size_mid 0.70
_exptl_crystal_size_min 0.60
_refine_diff_density_max 0.151
_refine_diff_density_min -0.174
_refine_diff_density_rms 0.031
_refine_ls_extinction_coef 0.034(4)
_refine_ls_extinction_expression Fc^*^=kFc[1+0.001xFc^2^\l^3^/sin(2\q)]^-1/4^
_refine_ls_extinction_method SHELXL
_refine_ls_goodness_of_fit_ref 1.051
_refine_ls_hydrogen_treatment mixed
_refine_ls_matrix_type full
_refine_ls_number_parameters 207
_refine_ls_number_reflns 2067
_refine_ls_number_restraints 0
_refine_ls_restrained_S_all 1.051
_refine_ls_R_factor_all 0.0398
_refine_ls_R_factor_gt 0.0368
_refine_ls_shift/su_max 0.001
_refine_ls_shift/su_mean 0.000
_refine_ls_structure_factor_coef Fsqd
_refine_ls_weighting_details 'calc w=1/[\s^2^(Fo^2^)+(0.0586P)^2^+0.1300P] where P=(Fo^2^+2Fc^2^)/3'
_refine_ls_weighting_scheme calc
_refine_ls_wR_factor_gt 0.0981
_refine_ls_wR_factor_ref 0.1009
_reflns_number_gt 1913
_reflns_number_total 2067
_reflns_threshold_expression I>2\s(I)
_cod_data_source_file b822580j.txt
_cod_data_source_block gui41
_cod_database_code 7150625

loop_
_symmetry_equiv_pos_as_xyz
'x, y, z'
'-x+1/2, -y, z+1/2'
'-x, y+1/2, -z+1/2'
'x+1/2, -y+1/2, -z'

loop_
_atom_site_label
_atom_site_type_symbol
_atom_site_fract_x
_atom_site_fract_y
_atom_site_fract_z
_atom_site_U_iso_or_equiv
_atom_site_adp_type
_atom_site_occupancy
_atom_site_symmetry_multiplicity
_atom_site_calc_flag
_atom_site_refinement_flags
_atom_site_disorder_assembly
_atom_site_disorder_group
C1 C 0.4003(5) 0.5743(2) 1.15767(11) 0.0900(8) Uani 1 1 d . . .
H1A H 0.5302 0.5395 1.1452 0.135 Uiso 1 1 calc R . .
H1B H 0.3144 0.5358 1.1889 0.135 Uiso 1 1 calc R . .
H1C H 0.4397 0.6340 1.1800 0.135 Uiso 1 1 calc R . .
C2 C 0.4062(5) 0.6566(2) 1.04289(13) 0.0992(9) Uani 1 1 d . . .
H2A H 0.3231 0.6720 1.0020 0.149 Uiso 1 1 calc R . .
H2B H 0.5340 0.6207 1.0299 0.149 Uiso 1 1 calc R . .
H2C H 0.4492 0.7154 1.0657 0.149 Uiso 1 1 calc R . .
C3 C 0.0629(5) 0.6524(2) 1.11082(16) 0.1068(10) Uani 1 1 d . . .
H3A H 0.1031 0.7120 1.1331 0.160 Uiso 1 1 calc R . .
H3B H -0.0253 0.6146 1.1419 0.160 Uiso 1 1 calc R . .
H3C H -0.0184 0.6663 1.0693 0.160 Uiso 1 1 calc R . .
C4 C 0.2675(3) 0.59611(14) 1.09206(9) 0.0600(4) Uani 1 1 d . . .
C5 C 0.2122(3) 0.50022(14) 1.05729(9) 0.0601(4) Uani 1 1 d . . .
H5 H 0.3497 0.4679 1.0454 0.072 Uiso 1 1 calc R . .
N1 N 0.0849(3) 0.51156(11) 0.99277(7) 0.0595(4) Uani 1 1 d . . .
C6 C 0.0750(6) 0.42955(19) 1.09986(12) 0.0978(9) Uani 1 1 d . . .
H6A H 0.1627 0.3752 1.1154 0.117 Uiso 1 1 calc R . .
H6B H 0.0127 0.4615 1.1402 0.117 Uiso 1 1 calc R . .
O O -0.0939(3) 0.39774(10) 1.05323(7) 0.0825(5) Uani 1 1 d . . .
C7 C -0.0725(3) 0.45242(11) 0.99508(8) 0.0517(4) Uani 1 1 d . . .
C8 C -0.2385(3) 0.43554(11) 0.94152(8) 0.0486(4) Uani 1 1 d . . .
C9 C -0.3999(3) 0.36626(12) 0.95376(9) 0.0575(4) Uani 1 1 d . . .
H9 H -0.3958 0.3307 0.9948 0.069 Uiso 1 1 calc R . .
C10 C -0.5639(4) 0.34909(14) 0.90710(10) 0.0645(5) Uani 1 1 d . . .
H10 H -0.6704 0.3029 0.9163 0.077 Uiso 1 1 calc R . .
C11 C -0.5683(4) 0.40149(14) 0.84624(10) 0.0652(5) Uani 1 1 d . . .
H11 H -0.6806 0.3911 0.8146 0.078 Uiso 1 1 calc R . .
C12 C -0.4097(4) 0.46907(13) 0.83132(9) 0.0602(4) Uani 1 1 d . . .
H12 H -0.4153 0.5027 0.7894 0.072 Uiso 1 1 calc R . .
C13 C -0.2405(3) 0.48795(11) 0.87818(8) 0.0501(4) Uani 1 1 d . . .
N2 N -0.0746(3) 0.55342(12) 0.86623(7) 0.0608(4) Uani 1 1 d . . .
H1N2 H 0.019(4) 0.5567(15) 0.8989(10) 0.066(6) Uiso 1 1 d . . .
C14 C -0.0298(3) 0.61222(12) 0.80983(8) 0.0512(4) Uani 1 1 d . . .
C15 C 0.1737(3) 0.65772(14) 0.80823(9) 0.0603(4) Uani 1 1 d . . .
H15 H 0.2746 0.6476 0.8436 0.072 Uiso 1 1 calc R . .
C16 C 0.2216(4) 0.71737(14) 0.75376(9) 0.0649(5) Uani 1 1 d . . .
H16 H 0.3561 0.7485 0.7517 0.078 Uiso 1 1 calc R . .
C17 C 0.0703(4) 0.73119(13) 0.70207(10) 0.0660(5) Uani 1 1 d . . .
H17 H 0.0986 0.7720 0.6647 0.079 Uiso 1 1 calc R . .
C18 C -0.1223(4) 0.68303(14) 0.70761(10) 0.0683(5) Uani 1 1 d . . .
H18 H -0.2237 0.6914 0.6721 0.082 Uiso 1 1 calc R . .
N3 N -0.1775(3) 0.62421(11) 0.76041(8) 0.0623(4) Uani 1 1 d . . .

loop_
_atom_site_aniso_label
_atom_site_aniso_U_11
_atom_site_aniso_U_22
_atom_site_aniso_U_33
_atom_site_aniso_U_23
_atom_site_aniso_U_13
_atom_site_aniso_U_12
C1 0.0985(17) 0.1064(17) 0.0649(12) -0.0032(12) -0.0279(13) -0.0180(17)
C2 0.1030(18) 0.1085(18) 0.0861(15) 0.0138(14) -0.0117(16) -0.0403(18)
C3 0.0937(18) 0.1068(19) 0.120(2) -0.0369(18) -0.0003(19) 0.0225(18)
C4 0.0596(10) 0.0665(10) 0.0538(9) -0.0036(8) -0.0034(8) -0.0004(9)
C5 0.0662(11) 0.0664(10) 0.0477(8) 0.0010(7) -0.0112(8) 0.0068(9)
N1 0.0654(9) 0.0712(9) 0.0420(6) 0.0031(6) -0.0063(7) -0.0082(8)
C6 0.135(2) 0.0880(15) 0.0700(12) 0.0268(12) -0.0461(16) -0.0341(17)
O 0.1173(12) 0.0702(8) 0.0601(7) 0.0236(6) -0.0301(9) -0.0291(9)
C7 0.0685(10) 0.0445(7) 0.0421(7) 0.0004(6) -0.0014(8) 0.0045(8)
C8 0.0616(9) 0.0416(7) 0.0427(7) -0.0041(6) 0.0007(7) 0.0018(7)
C9 0.0778(12) 0.0468(8) 0.0479(8) -0.0017(7) 0.0014(9) -0.0040(9)
C10 0.0752(12) 0.0554(9) 0.0628(10) -0.0056(8) 0.0009(10) -0.0155(10)
C11 0.0698(11) 0.0646(10) 0.0613(10) -0.0045(8) -0.0142(10) -0.0087(10)
C12 0.0718(11) 0.0577(9) 0.0512(8) 0.0038(8) -0.0113(9) -0.0038(9)
C13 0.0592(9) 0.0453(7) 0.0457(7) -0.0016(6) -0.0023(7) 0.0019(7)
N2 0.0673(9) 0.0698(9) 0.0452(7) 0.0108(7) -0.0129(7) -0.0128(9)
C14 0.0632(10) 0.0482(8) 0.0421(7) -0.0001(6) 0.0004(7) 0.0028(8)
C15 0.0633(10) 0.0673(10) 0.0502(8) 0.0017(8) -0.0020(8) -0.0030(9)
C16 0.0692(11) 0.0666(10) 0.0590(10) 0.0002(8) 0.0108(9) -0.0074(10)
C17 0.0902(14) 0.0570(9) 0.0509(9) 0.0086(8) 0.0105(11) 0.0011(11)
C18 0.0838(14) 0.0642(10) 0.0570(10) 0.0145(9) -0.0115(10) 0.0017(10)
N3 0.0686(9) 0.0622(8) 0.0562(8) 0.0128(7) -0.0095(8) -0.0029(8)

loop_
_atom_type_symbol
_atom_type_description
_atom_type_scat_dispersion_real
_atom_type_scat_dispersion_imag
_atom_type_scat_source
C C 0.0033 0.0000 'International Tables Vol C Tables 4.2.6.8 and 6.1.1.4'
H H 0.0000 0.0000 'International Tables Vol C Tables 4.2.6.8 and 6.1.1.4'
N N 0.0061 0.0000 'International Tables Vol C Tables 4.2.6.8 and 6.1.1.4'
O O 0.0106 0.0000 'International Tables Vol C Tables 4.2.6.8 and 6.1.1.4'

loop_
_geom_angle_atom_site_label_1
_geom_angle_atom_site_label_2
_geom_angle_atom_site_label_3
_geom_angle
_geom_angle_site_symmetry_1
_geom_angle_site_symmetry_3
_geom_angle_publ_flag
C4 C1 H1A 109.5 . . ?
C4 C1 H1B 109.5 . . ?
H1A C1 H1B 109.5 . . ?
C4 C1 H1C 109.5 . . ?
H1A C1 H1C 109.5 . . ?
H1B C1 H1C 109.5 . . ?
C4 C2 H2A 109.5 . . ?
C4 C2 H2B 109.5 . . ?
H2A C2 H2B 109.5 . . ?
C4 C2 H2C 109.5 . . ?
H2A C2 H2C 109.5 . . ?
H2B C2 H2C 109.5 . . ?
C4 C3 H3A 109.5 . . ?
C4 C3 H3B 109.5 . . ?
H3A C3 H3B 109.5 . . ?
C4 C3 H3C 109.5 . . ?
H3A C3 H3C 109.5 . . ?
H3B C3 H3C 109.5 . . ?
C3 C4 C2 109.1(2) . . ?
C3 C4 C5 111.49(19) . . ?
C2 C4 C5 109.23(17) . . ?
C3 C4 C1 110.09(19) . . ?
C2 C4 C1 108.87(19) . . ?
C5 C4 C1 108.02(17) . . ?
N1 C5 C4 113.28(15) . . ?
N1 C5 C6 103.17(17) . . ?
C4 C5 C6 116.32(17) . . ?
N1 C5 H5 107.9 . . ?
C4 C5 H5 107.9 . . ?
C6 C5 H5 107.9 . . ?
C7 N1 C5 107.78(14) . . ?
O C6 C5 104.90(15) . . ?
O C6 H6A 110.8 . . ?
C5 C6 H6A 110.8 . . ?
O C6 H6B 110.8 . . ?
C5 C6 H6B 110.8 . . ?
H6A C6 H6B 108.8 . . ?
C7 O C6 105.96(16) . . ?
N1 C7 O 117.54(16) . . ?
N1 C7 C8 127.38(14) . . ?
O C7 C8 115.08(16) . . ?
C9 C8 C13 119.29(15) . . ?
C9 C8 C7 118.81(14) . . ?
C13 C8 C7 121.90(15) . . ?
C10 C9 C8 121.90(16) . . ?
C10 C9 H9 119.1 . . ?
C8 C9 H9 119.1 . . ?
C9 C10 C11 118.79(19) . . ?
C9 C10 H10 120.6 . . ?
C11 C10 H10 120.6 . . ?
C10 C11 C12 121.28(19) . . ?
C10 C11 H11 119.4 . . ?
C12 C11 H11 119.4 . . ?
C11 C12 C13 121.01(16) . . ?
C11 C12 H12 119.5 . . ?
C13 C12 H12 119.5 . . ?
N2 C13 C12 124.13(15) . . ?
N2 C13 C8 118.16(15) . . ?
C12 C13 C8 117.70(16) . . ?
C13 N2 C14 131.46(16) . . ?
C13 N2 H1N2 114.0(14) . . ?
C14 N2 H1N2 114.5(14) . . ?
N3 C14 N2 120.08(17) . . ?
N3 C14 C15 122.59(16) . . ?
N2 C14 C15 117.32(16) . . ?
C16 C15 C14 118.74(18) . . ?
C16 C15 H15 120.6 . . ?
C14 C15 H15 120.6 . . ?
C15 C16 C17 119.63(19) . . ?
C15 C16 H16 120.2 . . ?
C17 C16 H16 120.2 . . ?
C18 C17 C16 117.49(16) . . ?
C18 C17 H17 121.3 . . ?
C16 C17 H17 121.3 . . ?
N3 C18 C17 125.02(19) . . ?
N3 C18 H18 117.5 . . ?
C17 C18 H18 117.5 . . ?
C14 N3 C18 116.52(17) . . ?

loop_
_geom_bond_atom_site_label_1
_geom_bond_atom_site_label_2
_geom_bond_distance
_geom_bond_site_symmetry_2
_geom_bond_publ_flag
C1 C4 1.531(3) . ?
C1 H1A 0.9600 . ?
C1 H1B 0.9600 . ?
C1 H1C 0.9600 . ?
C2 C4 1.521(3) . ?
C2 H2A 0.9600 . ?
C2 H2B 0.9600 . ?
C2 H2C 0.9600 . ?
C3 C4 1.519(3) . ?
C3 H3A 0.9600 . ?
C3 H3B 0.9600 . ?
C3 H3C 0.9600 . ?
C4 C5 1.521(3) . ?
C5 N1 1.474(2) . ?
C5 C6 1.526(3) . ?
C5 H5 0.9800 . ?
N1 C7 1.265(2) . ?
C6 O 1.438(3) . ?
C6 H6A 0.9700 . ?
C6 H6B 0.9700 . ?
O C7 1.3557(19) . ?
C7 C8 1.466(2) . ?
C8 C9 1.396(3) . ?
C8 C13 1.417(2) . ?
C9 C10 1.368(3) . ?
C9 H9 0.9300 . ?
C10 C11 1.376(3) . ?
C10 H10 0.9300 . ?
C11 C12 1.377(3) . ?
C11 H11 0.9300 . ?
C12 C13 1.398(3) . ?
C12 H12 0.9300 . ?
C13 N2 1.379(2) . ?
N2 C14 1.382(2) . ?
N2 H1N2 0.85(2) . ?
C14 N3 1.323(2) . ?
C14 C15 1.396(3) . ?
C15 C16 1.365(3) . ?
C15 H15 0.9300 . ?
C16 C17 1.373(3) . ?
C16 H16 0.9300 . ?
C17 C18 1.359(3) . ?
C17 H17 0.9300 . ?
C18 N3 1.344(2) . ?
C18 H18 0.9300 . ?

loop_
_geom_hbond_atom_site_label_D
_geom_hbond_atom_site_label_H
_geom_hbond_atom_site_label_A
_geom_hbond_distance_DH
_geom_hbond_distance_HA
_geom_hbond_distance_DA
_geom_hbond_angle_DHA
_geom_hbond_site_symmetry_A
N2 H1N2 N1 0.85(2) 1.95(2) 2.685(2) 143.6(19) .

loop_
_geom_torsion_atom_site_label_1
_geom_torsion_atom_site_label_2
_geom_torsion_atom_site_label_3
_geom_torsion_atom_site_label_4
_geom_torsion
_geom_torsion_site_symmetry_1
_geom_torsion_site_symmetry_2
_geom_torsion_site_symmetry_3
_geom_torsion_site_symmetry_4
_geom_torsion_publ_flag
C3 C4 C5 N1 59.3(2) . . . . ?
C2 C4 C5 N1 -61.3(2) . . . . ?
C1 C4 C5 N1 -179.59(18) . . . . ?
C3 C4 C5 C6 -60.0(3) . . . . ?
C2 C4 C5 C6 179.4(2) . . . . ?
C1 C4 C5 C6 61.1(2) . . . . ?
C4 C5 N1 C7 -132.92(18) . . . . ?
C6 C5 N1 C7 -6.3(2) . . . . ?
N1 C5 C6 O 7.9(3) . . . . ?
C4 C5 C6 O 132.6(2) . . . . ?
C5 C6 O C7 -6.9(3) . . . . ?
C5 N1 C7 O 2.2(2) . . . . ?
C5 N1 C7 C8 -177.92(16) . . . . ?
C6 O C7 N1 3.2(3) . . . . ?
C6 O C7 C8 -176.62(19) . . . . ?
N1 C7 C8 C9 179.71(17) . . . . ?
O C7 C8 C9 -0.4(2) . . . . ?
N1 C7 C8 C13 -0.8(3) . . . . ?
O C7 C8 C13 179.08(15) . . . . ?
C13 C8 C9 C10 -1.7(3) . . . . ?
C7 C8 C9 C10 177.80(17) . . . . ?
C8 C9 C10 C11 0.4(3) . . . . ?
C9 C10 C11 C12 1.1(3) . . . . ?
C10 C11 C12 C13 -1.1(3) . . . . ?
C11 C12 C13 N2 178.96(18) . . . . ?
C11 C12 C13 C8 -0.3(3) . . . . ?
C9 C8 C13 N2 -177.63(16) . . . . ?
C7 C8 C13 N2 2.8(2) . . . . ?
C9 C8 C13 C12 1.7(2) . . . . ?
C7 C8 C13 C12 -177.86(16) . . . . ?
C12 C13 N2 C14 -1.1(3) . . . . ?
C8 C13 N2 C14 178.11(18) . . . . ?
C13 N2 C14 N3 12.1(3) . . . . ?
C13 N2 C14 C15 -168.46(18) . . . . ?
N3 C14 C15 C16 0.4(3) . . . . ?
N2 C14 C15 C16 -179.04(17) . . . . ?
C14 C15 C16 C17 -0.1(3) . . . . ?
C15 C16 C17 C18 -0.7(3) . . . . ?
C16 C17 C18 N3 1.2(3) . . . . ?
N2 C14 N3 C18 179.50(17) . . . . ?
C15 C14 N3 C18 0.1(3) . . . . ?
C17 C18 N3 C14 -0.9(3) . . . . ?

loop_
_cod_related_entry_id
_cod_related_entry_database
_cod_related_entry_code
1 ChemSpider 25943036
